data_4063339
loop_
_publ_author_name
'Merle Arrowsmith'
'Michael S. Hill'
'Gabriele Kociok-K\"hon'

_publ_section_title
;
 Dearomatization and C--H Deprotonation with Heavier Group 2 Alkyls: Does
 Size Matter?
;
_journal_issue 19
_journal_name_full Organometallics
_journal_page_first 4203
_journal_page_last 4206
_journal_paper_doi 10.1021/om100649z
_journal_volume 29
_journal_year 2010
_chemical_formula_moiety 'C41 H57 Ca N3 O2'
_chemical_formula_sum 'C41 H57 Ca N3 O2'
_chemical_formula_weight 663.98
_chemical_name_systematic
;
 ?
;
_space_group_IT_number 14
_symmetry_cell_setting monoclinic
_symmetry_space_group_name_Hall '-P 2yn'
_symmetry_space_group_name_H-M 'P 1 21/n 1'
_atom_sites_solution_hydrogens geom
_atom_sites_solution_primary direct
_atom_sites_solution_secondary difmap
_audit_creation_method SHELXL-97
_cell_angle_alpha 90.00
_cell_angle_beta 102.483(2)
_cell_angle_gamma 90.00
_cell_formula_units_Z 4
_cell_length_a 11.5654(3)
_cell_length_b 17.1777(5)
_cell_length_c 19.9552(6)
_cell_measurement_reflns_used 36478
_cell_measurement_temperature 150(2)
_cell_measurement_theta_max 27.485
_cell_measurement_theta_min 2.910
_cell_volume 3870.72(19)
_computing_cell_refinement 'HKL Scalepack (Otwinski & Minor, 1997)'
_computing_data_collection 'Collect (Nonius BV, 1997-2000)'
_computing_data_reduction
;
 DENZO-SCALEPACK Z. Otwinowski and W. Minor, " 
 Processing of X-ray Diffraction Data Collected in Oscillation Mode ", 
 Methods in Enzymology, Volume 276: Macromolecular Crystallography, 
 part A, p.307-326, 1997,C.W. Carter, Jr. & R. M. Sweet, Eds., Academic Press.
;
_computing_molecular_graphics 'ORTEP3 for Windows - Farrugia, L. J. J. Appl. Crystallogr. 1997, 30, 565'
_computing_publication_material
;
 'WinGX publication routines, Farrugia, 
 L. J., J. Appl. Crystallogr., 1999, 32, 837-838
;
_computing_structure_refinement
;
 SHELXL97 -Program for Crystal Structure Analysis (Release 97-2). 
 Sheldrick, G.M., Instit\"ut f\"ur Anorganische Chemie der Universit\"at, 
 Tammanstrasse 4, D-3400 G\"ottingen, Germany, 1998 
;
_computing_structure_solution
; 
 SIR2004- Version 1.0 Burla M.C., Caliandro R., Camalli M., Carrazzoni B., 
 Cascarano G.L., De Caro L., Giacovazzo C. , Polidori G., Spagna R. 
;
_diffrn_ambient_temperature 150(2)
_diffrn_measured_fraction_theta_full 0.987
_diffrn_measured_fraction_theta_max 0.987
_diffrn_measurement_device_type 'Nonius Kappa CCD'
_diffrn_measurement_method '198 1.5 degree images with \w scans'
_diffrn_radiation_monochromator graphite
_diffrn_radiation_source 'fine-focus sealed tube'
_diffrn_radiation_type MoK\a
_diffrn_radiation_wavelength 0.71073
_diffrn_reflns_av_R_equivalents 0.1412
_diffrn_reflns_av_sigmaI/netI 0.0816
_diffrn_reflns_limit_h_max 14
_diffrn_reflns_limit_h_min -15
_diffrn_reflns_limit_k_max 22
_diffrn_reflns_limit_k_min -21
_diffrn_reflns_limit_l_max 25
_diffrn_reflns_limit_l_min -25
_diffrn_reflns_number 45280
_diffrn_reflns_theta_full 27.49
_diffrn_reflns_theta_max 27.49
_diffrn_reflns_theta_min 5.40
_diffrn_standards_decay_% 0
_diffrn_standards_number 0
_exptl_absorpt_coefficient_mu 0.199
_exptl_absorpt_correction_T_max 0.9428
_exptl_absorpt_correction_T_min 0.9107
_exptl_absorpt_correction_type multi-scan
_exptl_absorpt_process_details
;
 multi-scan from symmetry-related measurements 
 Sortav (Blessing 1995)
;
_exptl_crystal_colour yellow
_exptl_crystal_density_diffrn 1.139
_exptl_crystal_density_method 'not measured'
_exptl_crystal_description block
_exptl_crystal_F_000 1440
_exptl_crystal_size_max 0.48
_exptl_crystal_size_mid 0.35
_exptl_crystal_size_min 0.30
_refine_diff_density_max 0.543
_refine_diff_density_min -0.247
_refine_diff_density_rms 0.050
_refine_ls_extinction_method none
_refine_ls_goodness_of_fit_ref 1.018
_refine_ls_hydrogen_treatment constr
_refine_ls_matrix_type full
_refine_ls_number_parameters 425
_refine_ls_number_reflns 8750
_refine_ls_number_restraints 0
_refine_ls_restrained_S_all 1.018
_refine_ls_R_factor_all 0.1119
_refine_ls_R_factor_gt 0.0565
_refine_ls_shift/su_max 0.001
_refine_ls_shift/su_mean 0.000
_refine_ls_structure_factor_coef Fsqd
_refine_ls_weighting_details 'calc w=1/[\s^2^(Fo^2^)+(0.0614P)^2^+1.4613P] where P=(Fo^2^+2Fc^2^)/3'
_refine_ls_weighting_scheme calc
_refine_ls_wR_factor_gt 0.1251
_refine_ls_wR_factor_ref 0.1522
_reflns_number_gt 5376
_reflns_number_total 8750
_reflns_threshold_expression >2sigma(I)
_cod_data_source_file om100649z_si_002.cif
_cod_data_source_block h09msh8
_cod_depositor_comments
;
The following automatic conversions were performed:
'_symmetry_cell_setting' value 'Monoclinic' changed to 'monoclinic'
according to '/home/saulius/struct/CIF-dictionaries/cif_core.dic'
dictionary named 'cif_core.dic' version 2.4.1 from 2010-06-29.

Automatic conversion script
Id: cif_fix_enum 1527 2010-12-29 10:47:43Z saulius 
;
_cod_database_code 4063339

loop_
_symmetry_equiv_pos_as_xyz
'x, y, z'
'-x+1/2, y+1/2, -z+1/2'
'-x, -y, -z'
'x-1/2, -y-1/2, z-1/2'

loop_
_atom_site_label
_atom_site_type_symbol
_atom_site_fract_x
_atom_site_fract_y
_atom_site_fract_z
_atom_site_U_iso_or_equiv
_atom_site_adp_type
_atom_site_occupancy
_atom_site_symmetry_multiplicity
_atom_site_calc_flag
_atom_site_refinement_flags
_atom_site_disorder_assembly
_atom_site_disorder_group
Ca Ca 0.87611(4) 0.19202(3) 0.79072(2) 0.02968(13) Uani 1 1 d . . .
N1 N 0.95676(17) 0.24126(11) 0.70261(10) 0.0325(4) Uani 1 1 d . . .
N2 N 0.75491(16) 0.28976(10) 0.72712(9) 0.0270(4) Uani 1 1 d . . .
N3 N 0.73836(17) 0.23893(11) 0.85079(9) 0.0309(4) Uani 1 1 d . . .
C1 C 1.0746(2) 0.22319(14) 0.69897(12) 0.0324(5) Uani 1 1 d . . .
C2 C 1.1691(2) 0.26422(15) 0.74072(13) 0.0394(6) Uani 1 1 d . . .
C3 C 1.1463(3) 0.33709(18) 0.77925(16) 0.0542(7) Uani 1 1 d . . .
H3 H 1.0600 0.3392 0.7796 0.065 Uiso 1 1 calc R . .
C4 C 1.2168(5) 0.3381(3) 0.8539(2) 0.1004(14) Uani 1 1 d . . .
H4A H 1.1987 0.3859 0.8764 0.151 Uiso 1 1 calc R . .
H4B H 1.3017 0.3363 0.8545 0.151 Uiso 1 1 calc R . .
H4C H 1.1949 0.2928 0.8783 0.151 Uiso 1 1 calc R . .
C5 C 1.1777(4) 0.4095(2) 0.7432(2) 0.0802(11) Uani 1 1 d . . .
H5A H 1.1335 0.4095 0.6954 0.120 Uiso 1 1 calc R . .
H5B H 1.2629 0.4096 0.7443 0.120 Uiso 1 1 calc R . .
H5C H 1.1571 0.4559 0.7666 0.120 Uiso 1 1 calc R . .
C6 C 1.2848(2) 0.23851(18) 0.74557(14) 0.0465(7) Uani 1 1 d . . .
H6 H 1.3482 0.2654 0.7746 0.056 Uiso 1 1 calc R . .
C7 C 1.3089(2) 0.17470(18) 0.70904(15) 0.0500(7) Uani 1 1 d . . .
H7 H 1.3882 0.1571 0.7137 0.060 Uiso 1 1 calc R . .
C8 C 1.2177(3) 0.13663(16) 0.66586(15) 0.0469(7) Uani 1 1 d . . .
H8 H 1.2353 0.0936 0.6399 0.056 Uiso 1 1 calc R . .
C9 C 1.1002(2) 0.15955(15) 0.65920(13) 0.0389(6) Uani 1 1 d . . .
C10 C 1.0021(3) 0.11659(17) 0.61033(15) 0.0509(7) Uani 1 1 d . . .
H10 H 0.9253 0.1413 0.6137 0.061 Uiso 1 1 calc R . .
C11 C 1.0144(3) 0.1238(2) 0.53592(17) 0.0725(10) Uani 1 1 d . . .
H11A H 1.0178 0.1789 0.5239 0.109 Uiso 1 1 calc R . .
H11B H 0.9461 0.0993 0.5056 0.109 Uiso 1 1 calc R . .
H11C H 1.0872 0.0977 0.5305 0.109 Uiso 1 1 calc R . .
C12 C 0.9967(4) 0.0313(2) 0.6305(2) 0.0819(11) Uani 1 1 d . . .
H12A H 0.9325 0.0053 0.5981 0.123 Uiso 1 1 calc R . .
H12B H 0.9821 0.0278 0.6769 0.123 Uiso 1 1 calc R . .
H12C H 1.0722 0.0059 0.6292 0.123 Uiso 1 1 calc R . .
C13 C 0.8913(2) 0.28659(13) 0.65195(12) 0.0323(5) Uani 1 1 d . . .
C14 C 0.9248(2) 0.31607(16) 0.59594(13) 0.0433(6) Uani 1 1 d . . .
H14A H 1.0019 0.3057 0.5887 0.052 Uiso 1 1 calc R . .
H14B H 0.8712 0.3470 0.5640 0.052 Uiso 1 1 calc R . .
C15 C 0.7712(2) 0.30515(13) 0.66375(11) 0.0296(5) Uani 1 1 d . . .
C16 C 0.6775(2) 0.33536(15) 0.61432(12) 0.0383(6) Uani 1 1 d . . .
H16 H 0.6875 0.3462 0.5692 0.046 Uiso 1 1 calc R . .
C17 C 0.5700(2) 0.34932(15) 0.63195(13) 0.0418(6) Uani 1 1 d . . .
H17 H 0.5051 0.3685 0.5984 0.050 Uiso 1 1 calc R . .
C18 C 0.5568(2) 0.33557(14) 0.69788(12) 0.0350(5) Uani 1 1 d . . .
H18 H 0.4836 0.3460 0.7104 0.042 Uiso 1 1 calc R . .
C19 C 0.65261(19) 0.30612(13) 0.74594(11) 0.0280(5) Uani 1 1 d . . .
C20 C 0.65171(19) 0.29010(13) 0.81964(11) 0.0291(5) Uani 1 1 d . . .
C21 C 0.5723(2) 0.32842(14) 0.84861(13) 0.0377(6) Uani 1 1 d . . .
H21A H 0.5727 0.3211 0.8959 0.045 Uiso 1 1 calc R . .
H21B H 0.5162 0.3625 0.8216 0.045 Uiso 1 1 calc R . .
C22 C 0.7420(2) 0.22414(13) 0.92134(11) 0.0295(5) Uani 1 1 d . . .
C23 C 0.6752(2) 0.16308(14) 0.94157(11) 0.0321(5) Uani 1 1 d . . .
C24 C 0.5897(2) 0.11495(15) 0.88945(13) 0.0420(6) Uani 1 1 d . . .
H24 H 0.5988 0.1309 0.8427 0.050 Uiso 1 1 calc R . .
C25 C 0.4626(3) 0.1303(2) 0.89380(17) 0.0626(9) Uani 1 1 d . . .
H25A H 0.4094 0.0988 0.8594 0.094 Uiso 1 1 calc R . .
H25B H 0.4443 0.1856 0.8851 0.094 Uiso 1 1 calc R . .
H25C H 0.4517 0.1166 0.9397 0.094 Uiso 1 1 calc R . .
C26 C 0.6165(3) 0.02826(18) 0.89751(19) 0.0693(9) Uani 1 1 d . . .
H26A H 0.6987 0.0188 0.8943 0.104 Uiso 1 1 calc R . .
H26B H 0.5631 -0.0005 0.8611 0.104 Uiso 1 1 calc R . .
H26C H 0.6050 0.0107 0.9423 0.104 Uiso 1 1 calc R . .
C27 C 0.6844(2) 0.14793(14) 1.01118(12) 0.0349(5) Uani 1 1 d . . .
H27 H 0.6394 0.1067 1.0246 0.042 Uiso 1 1 calc R . .
C28 C 0.7578(2) 0.19186(16) 1.06113(12) 0.0393(6) Uani 1 1 d . . .
H28 H 0.7629 0.1812 1.1084 0.047 Uiso 1 1 calc R . .
C29 C 0.8234(2) 0.25110(16) 1.04159(12) 0.0403(6) Uani 1 1 d . . .
H29 H 0.8742 0.2808 1.0760 0.048 Uiso 1 1 calc R . .
C30 C 0.8172(2) 0.26874(14) 0.97290(12) 0.0365(5) Uani 1 1 d . . .
C31 C 0.8887(3) 0.33699(17) 0.95488(14) 0.0486(7) Uani 1 1 d . . .
H31 H 0.8748 0.3401 0.9037 0.058 Uiso 1 1 calc R . .
C32 C 0.8493(3) 0.41314(19) 0.9806(2) 0.0724(10) Uani 1 1 d . . .
H32A H 0.8967 0.4558 0.9680 0.109 Uiso 1 1 calc R . .
H32B H 0.8602 0.4111 1.0307 0.109 Uiso 1 1 calc R . .
H32C H 0.7655 0.4219 0.9599 0.109 Uiso 1 1 calc R . .
C33 C 1.0217(3) 0.3244(2) 0.9829(3) 0.0867(12) Uani 1 1 d . . .
H33A H 1.0658 0.3688 0.9702 0.130 Uiso 1 1 calc R . .
H33B H 1.0469 0.2766 0.9634 0.130 Uiso 1 1 calc R . .
H33C H 1.0374 0.3199 1.0330 0.130 Uiso 1 1 calc R . .
O1 O 0.76655(17) 0.08622(10) 0.73384(10) 0.0503(5) Uani 1 1 d . . .
C34 C 0.7716(3) 0.00426(18) 0.7488(2) 0.0660(9) Uani 1 1 d . . .
H34A H 0.7860 -0.0043 0.7990 0.079 Uiso 1 1 calc R . .
H34B H 0.8367 -0.0204 0.7314 0.079 Uiso 1 1 calc R . .
C35 C 0.6555(3) -0.03011(19) 0.7143(2) 0.0725(10) Uani 1 1 d . . .
H35A H 0.6661 -0.0679 0.6787 0.087 Uiso 1 1 calc R . .
H35B H 0.6181 -0.0570 0.7481 0.087 Uiso 1 1 calc R . .
C36 C 0.5822(3) 0.03665(19) 0.6830(2) 0.0807(12) Uani 1 1 d . . .
H36A H 0.5345 0.0226 0.6372 0.097 Uiso 1 1 calc R . .
H36B H 0.5283 0.0537 0.7125 0.097 Uiso 1 1 calc R . .
C37 C 0.6685(4) 0.0985(2) 0.6773(2) 0.0821(12) Uani 1 1 d . . .
H37A H 0.6940 0.0944 0.6332 0.099 Uiso 1 1 calc R . .
H37B H 0.6333 0.1506 0.6802 0.099 Uiso 1 1 calc R . .
O2 O 1.02464(16) 0.11869(13) 0.86166(10) 0.0549(5) Uani 1 1 d . . .
C38 C 1.0136(3) 0.0809(2) 0.92434(16) 0.0697(10) Uani 1 1 d . . .
H38A H 0.9426 0.0470 0.9163 0.084 Uiso 1 1 calc R . .
H38B H 1.0064 0.1200 0.9597 0.084 Uiso 1 1 calc R . .
C39 C 1.1228(3) 0.0337(2) 0.94704(16) 0.0713(10) Uani 1 1 d . . .
H39A H 1.1042 -0.0168 0.9663 0.086 Uiso 1 1 calc R . .
H39B H 1.1812 0.0618 0.9823 0.086 Uiso 1 1 calc R . .
C40 C 1.1700(3) 0.0213(2) 0.88312(17) 0.0611(8) Uani 1 1 d . . .
H40A H 1.2573 0.0160 0.8942 0.073 Uiso 1 1 calc R . .
H40B H 1.1347 -0.0255 0.8578 0.073 Uiso 1 1 calc R . .
C41 C 1.1329(3) 0.0925(3) 0.8435(2) 0.0981(16) Uani 1 1 d . . .
H41A H 1.1950 0.1329 0.8549 0.118 Uiso 1 1 calc R . .
H41B H 1.1189 0.0815 0.7937 0.118 Uiso 1 1 calc R . .

loop_
_atom_site_aniso_label
_atom_site_aniso_U_11
_atom_site_aniso_U_22
_atom_site_aniso_U_33
_atom_site_aniso_U_23
_atom_site_aniso_U_13
_atom_site_aniso_U_12
Ca 0.0302(2) 0.0333(2) 0.0264(2) 0.00600(19) 0.00815(17) 0.0052(2)
N1 0.0302(10) 0.0369(11) 0.0322(10) 0.0077(8) 0.0109(8) 0.0046(8)
N2 0.0287(9) 0.0272(10) 0.0260(9) 0.0013(7) 0.0079(7) -0.0012(7)
N3 0.0320(10) 0.0357(10) 0.0253(9) 0.0039(8) 0.0067(8) 0.0023(8)
C1 0.0350(12) 0.0341(12) 0.0314(12) 0.0100(9) 0.0145(10) 0.0036(10)
C2 0.0376(13) 0.0471(15) 0.0373(13) 0.0036(11) 0.0167(11) 0.0010(11)
C3 0.0412(15) 0.0620(18) 0.0638(19) -0.0209(15) 0.0214(14) -0.0105(13)
C4 0.145(4) 0.109(3) 0.054(2) -0.024(2) 0.038(2) -0.009(3)
C5 0.111(3) 0.051(2) 0.078(3) -0.0113(17) 0.019(2) 0.006(2)
C6 0.0338(14) 0.0639(18) 0.0431(15) 0.0072(13) 0.0114(11) 0.0017(12)
C7 0.0403(15) 0.0657(19) 0.0477(16) 0.0176(14) 0.0175(13) 0.0190(13)
C8 0.0566(17) 0.0435(15) 0.0480(16) 0.0086(12) 0.0277(13) 0.0154(13)
C9 0.0460(14) 0.0372(13) 0.0384(13) 0.0065(10) 0.0197(11) 0.0036(11)
C10 0.0543(17) 0.0475(16) 0.0560(17) -0.0105(13) 0.0227(14) -0.0040(13)
C11 0.087(3) 0.081(2) 0.0506(19) -0.0156(17) 0.0186(17) -0.015(2)
C12 0.104(3) 0.050(2) 0.100(3) -0.0053(18) 0.039(2) -0.0191(19)
C13 0.0362(13) 0.0327(12) 0.0293(12) 0.0036(9) 0.0102(10) 0.0010(9)
C14 0.0442(14) 0.0497(16) 0.0405(14) 0.0151(12) 0.0191(11) 0.0071(12)
C15 0.0333(11) 0.0280(11) 0.0276(11) 0.0028(9) 0.0068(9) -0.0017(9)
C16 0.0424(14) 0.0435(14) 0.0282(12) 0.0093(10) 0.0060(10) 0.0011(11)
C17 0.0381(14) 0.0485(15) 0.0350(13) 0.0121(11) -0.0004(11) 0.0047(11)
C18 0.0296(12) 0.0382(13) 0.0364(13) 0.0068(10) 0.0056(10) 0.0028(10)
C19 0.0281(11) 0.0262(11) 0.0293(11) 0.0018(9) 0.0055(9) -0.0007(9)
C20 0.0266(11) 0.0321(12) 0.0289(11) 0.0005(9) 0.0064(9) -0.0017(9)
C21 0.0383(13) 0.0419(14) 0.0345(13) 0.0013(10) 0.0112(10) 0.0066(10)
C22 0.0298(11) 0.0342(12) 0.0247(11) 0.0026(9) 0.0068(9) 0.0043(9)
C23 0.0312(12) 0.0371(12) 0.0283(11) 0.0022(9) 0.0070(9) 0.0036(10)
C24 0.0486(15) 0.0461(15) 0.0314(13) 0.0020(11) 0.0091(11) -0.0122(12)
C25 0.0474(17) 0.076(2) 0.0595(19) 0.0041(16) 0.0002(14) -0.0120(15)
C26 0.085(2) 0.0504(18) 0.068(2) -0.0156(15) 0.0065(18) -0.0067(17)
C27 0.0364(13) 0.0394(13) 0.0307(12) 0.0064(10) 0.0112(10) 0.0027(10)
C28 0.0432(14) 0.0511(15) 0.0245(11) 0.0050(11) 0.0091(10) 0.0033(12)
C29 0.0417(14) 0.0506(15) 0.0279(12) -0.0047(10) 0.0055(10) -0.0019(11)
C30 0.0418(14) 0.0398(13) 0.0284(12) -0.0011(10) 0.0087(10) -0.0010(11)
C31 0.0571(17) 0.0538(16) 0.0352(14) -0.0029(12) 0.0104(12) -0.0184(13)
C32 0.083(2) 0.0519(19) 0.087(3) -0.0035(17) 0.027(2) -0.0185(17)
C33 0.058(2) 0.090(3) 0.120(3) 0.007(2) 0.038(2) -0.019(2)
O1 0.0640(12) 0.0325(9) 0.0479(11) 0.0017(8) -0.0020(9) -0.0011(8)
C34 0.069(2) 0.0414(16) 0.085(2) 0.0119(15) 0.0104(18) 0.0022(15)
C35 0.089(3) 0.0455(18) 0.076(2) -0.0022(16) 0.000(2) -0.0094(17)
C36 0.069(2) 0.0502(19) 0.109(3) -0.0104(19) -0.010(2) 0.0046(17)
C37 0.095(3) 0.056(2) 0.073(2) 0.0120(17) -0.032(2) -0.0128(19)
O2 0.0424(10) 0.0771(14) 0.0466(11) 0.0286(10) 0.0130(9) 0.0214(10)
C38 0.073(2) 0.096(3) 0.0422(17) 0.0254(17) 0.0167(15) 0.0240(19)
C39 0.103(3) 0.060(2) 0.0408(17) 0.0031(14) -0.0057(17) 0.0260(19)
C40 0.0551(18) 0.063(2) 0.066(2) 0.0213(16) 0.0152(15) 0.0070(15)
C41 0.068(2) 0.125(4) 0.116(3) 0.074(3) 0.052(2) 0.055(2)

loop_
_atom_type_symbol
_atom_type_description
_atom_type_scat_dispersion_real
_atom_type_scat_dispersion_imag
_atom_type_scat_source
C C 0.0033 0.0016 'International Tables Vol C Tables 4.2.6.8 and 6.1.1.4'
H H 0.0000 0.0000 'International Tables Vol C Tables 4.2.6.8 and 6.1.1.4'
N N 0.0061 0.0033 'International Tables Vol C Tables 4.2.6.8 and 6.1.1.4'
Ca Ca 0.2262 0.3064 'International Tables Vol C Tables 4.2.6.8 and 6.1.1.4'
O O 0.0106 0.0060 'International Tables Vol C Tables 4.2.6.8 and 6.1.1.4'

loop_
_geom_angle_atom_site_label_1
_geom_angle_atom_site_label_2
_geom_angle_atom_site_label_3
_geom_angle
_geom_angle_site_symmetry_1
_geom_angle_site_symmetry_3
_geom_angle_publ_flag
N1 Ca N3 133.94(7) . . ?
N1 Ca O2 106.94(7) . . ?
N3 Ca O2 111.58(7) . . ?
N1 Ca O1 100.26(7) . . ?
N3 Ca O1 99.07(7) . . ?
O2 Ca O1 97.11(7) . . ?
N1 Ca N2 67.94(6) . . ?
N3 Ca N2 68.93(6) . . ?
O2 Ca N2 167.20(7) . . ?
O1 Ca N2 95.39(6) . . ?
N1 Ca C19 89.88(6) . . ?
N3 Ca C19 48.31(6) . . ?
O2 Ca C19 159.49(7) . . ?
O1 Ca C19 91.15(6) . . ?
N2 Ca C19 21.95(6) . . ?
N1 Ca C15 47.76(6) . . ?
N3 Ca C15 90.73(6) . . ?
O2 Ca C15 154.62(7) . . ?
O1 Ca C15 90.83(6) . . ?
N2 Ca C15 21.85(6) . . ?
C19 Ca C15 42.97(6) . . ?
C13 N1 C1 118.20(19) . . ?
C13 N1 Ca 121.23(15) . . ?
C1 N1 Ca 120.55(14) . . ?
C15 N2 C19 122.11(18) . . ?
C15 N2 Ca 117.11(14) . . ?
C19 N2 Ca 116.87(13) . . ?
C20 N3 C22 115.08(19) . . ?
C20 N3 Ca 119.98(14) . . ?
C22 N3 Ca 124.69(14) . . ?
C2 C1 N1 119.5(2) . . ?
C2 C1 C9 119.1(2) . . ?
N1 C1 C9 121.1(2) . . ?
C6 C2 C1 119.5(2) . . ?
C6 C2 C3 119.6(2) . . ?
C1 C2 C3 120.9(2) . . ?
C5 C3 C2 110.4(3) . . ?
C5 C3 C4 108.6(3) . . ?
C2 C3 C4 112.7(3) . . ?
C5 C3 H3 108.3 . . ?
C2 C3 H3 108.3 . . ?
C4 C3 H3 108.3 . . ?
C3 C4 H4A 109.5 . . ?
C3 C4 H4B 109.5 . . ?
H4A C4 H4B 109.5 . . ?
C3 C4 H4C 109.5 . . ?
H4A C4 H4C 109.5 . . ?
H4B C4 H4C 109.5 . . ?
C3 C5 H5A 109.5 . . ?
C3 C5 H5B 109.5 . . ?
H5A C5 H5B 109.5 . . ?
C3 C5 H5C 109.5 . . ?
H5A C5 H5C 109.5 . . ?
H5B C5 H5C 109.5 . . ?
C7 C6 C2 121.1(3) . . ?
C7 C6 H6 119.4 . . ?
C2 C6 H6 119.4 . . ?
C8 C7 C6 119.6(2) . . ?
C8 C7 H7 120.2 . . ?
C6 C7 H7 120.2 . . ?
C7 C8 C9 121.7(3) . . ?
C7 C8 H8 119.1 . . ?
C9 C8 H8 119.1 . . ?
C8 C9 C1 118.8(2) . . ?
C8 C9 C10 120.1(2) . . ?
C1 C9 C10 121.1(2) . . ?
C9 C10 C12 111.4(3) . . ?
C9 C10 C11 111.9(2) . . ?
C12 C10 C11 110.6(3) . . ?
C9 C10 H10 107.6 . . ?
C12 C10 H10 107.6 . . ?
C11 C10 H10 107.6 . . ?
C10 C11 H11A 109.5 . . ?
C10 C11 H11B 109.5 . . ?
H11A C11 H11B 109.5 . . ?
C10 C11 H11C 109.5 . . ?
H11A C11 H11C 109.5 . . ?
H11B C11 H11C 109.5 . . ?
C10 C12 H12A 109.5 . . ?
C10 C12 H12B 109.5 . . ?
H12A C12 H12B 109.5 . . ?
C10 C12 H12C 109.5 . . ?
H12A C12 H12C 109.5 . . ?
H12B C12 H12C 109.5 . . ?
C14 C13 N1 127.6(2) . . ?
C14 C13 C15 119.4(2) . . ?
N1 C13 C15 112.98(19) . . ?
C13 C14 H14A 120.0 . . ?
C13 C14 H14B 120.0 . . ?
H14A C14 H14B 120.0 . . ?
N2 C15 C16 119.5(2) . . ?
N2 C15 C13 115.51(18) . . ?
C16 C15 C13 125.0(2) . . ?
N2 C15 Ca 41.04(10) . . ?
C16 C15 Ca 152.04(16) . . ?
C13 C15 Ca 77.86(12) . . ?
C17 C16 C15 119.1(2) . . ?
C17 C16 H16 120.4 . . ?
C15 C16 H16 120.4 . . ?
C18 C17 C16 120.3(2) . . ?
C18 C17 H17 119.9 . . ?
C16 C17 H17 119.9 . . ?
C17 C18 C19 118.9(2) . . ?
C17 C18 H18 120.5 . . ?
C19 C18 H18 120.5 . . ?
N2 C19 C18 120.0(2) . . ?
N2 C19 C20 115.37(18) . . ?
C18 C19 C20 124.7(2) . . ?
N2 C19 Ca 41.19(10) . . ?
C18 C19 Ca 152.20(16) . . ?
C20 C19 Ca 77.93(12) . . ?
C21 C20 N3 127.7(2) . . ?
C21 C20 C19 118.6(2) . . ?
N3 C20 C19 113.68(19) . . ?
C20 C21 H21A 120.0 . . ?
C20 C21 H21B 120.0 . . ?
H21A C21 H21B 120.0 . . ?
C23 C22 C30 118.7(2) . . ?
C23 C22 N3 121.0(2) . . ?
C30 C22 N3 120.2(2) . . ?
C27 C23 C22 119.7(2) . . ?
C27 C23 C24 118.6(2) . . ?
C22 C23 C24 121.7(2) . . ?
C25 C24 C23 111.3(2) . . ?
C25 C24 C26 110.0(3) . . ?
C23 C24 C26 111.9(2) . . ?
C25 C24 H24 107.8 . . ?
C23 C24 H24 107.8 . . ?
C26 C24 H24 107.8 . . ?
C24 C25 H25A 109.5 . . ?
C24 C25 H25B 109.5 . . ?
H25A C25 H25B 109.5 . . ?
C24 C25 H25C 109.5 . . ?
H25A C25 H25C 109.5 . . ?
H25B C25 H25C 109.5 . . ?
C24 C26 H26A 109.5 . . ?
C24 C26 H26B 109.5 . . ?
H26A C26 H26B 109.5 . . ?
C24 C26 H26C 109.5 . . ?
H26A C26 H26C 109.5 . . ?
H26B C26 H26C 109.5 . . ?
C28 C27 C23 121.2(2) . . ?
C28 C27 H27 119.4 . . ?
C23 C27 H27 119.4 . . ?
C29 C28 C27 119.3(2) . . ?
C29 C28 H28 120.4 . . ?
C27 C28 H28 120.4 . . ?
C28 C29 C30 121.8(2) . . ?
C28 C29 H29 119.1 . . ?
C30 C29 H29 119.1 . . ?
C29 C30 C22 119.3(2) . . ?
C29 C30 C31 119.1(2) . . ?
C22 C30 C31 121.6(2) . . ?
C32 C31 C30 111.5(3) . . ?
C32 C31 C33 110.5(3) . . ?
C30 C31 C33 111.0(3) . . ?
C32 C31 H31 107.9 . . ?
C30 C31 H31 107.9 . . ?
C33 C31 H31 107.9 . . ?
C31 C32 H32A 109.5 . . ?
C31 C32 H32B 109.5 . . ?
H32A C32 H32B 109.5 . . ?
C31 C32 H32C 109.5 . . ?
H32A C32 H32C 109.5 . . ?
H32B C32 H32C 109.5 . . ?
C31 C33 H33A 109.5 . . ?
C31 C33 H33B 109.5 . . ?
H33A C33 H33B 109.5 . . ?
C31 C33 H33C 109.5 . . ?
H33A C33 H33C 109.5 . . ?
H33B C33 H33C 109.5 . . ?
C37 O1 C34 107.3(2) . . ?
C37 O1 Ca 121.08(17) . . ?
C34 O1 Ca 131.32(17) . . ?
O1 C34 C35 107.4(3) . . ?
O1 C34 H34A 110.2 . . ?
C35 C34 H34A 110.2 . . ?
O1 C34 H34B 110.2 . . ?
C35 C34 H34B 110.2 . . ?
H34A C34 H34B 108.5 . . ?
C36 C35 C34 105.3(3) . . ?
C36 C35 H35A 110.7 . . ?
C34 C35 H35A 110.7 . . ?
C36 C35 H35B 110.7 . . ?
C34 C35 H35B 110.7 . . ?
H35A C35 H35B 108.8 . . ?
C37 C36 C35 104.8(3) . . ?
C37 C36 H36A 110.8 . . ?
C35 C36 H36A 110.8 . . ?
C37 C36 H36B 110.8 . . ?
C35 C36 H36B 110.8 . . ?
H36A C36 H36B 108.9 . . ?
O1 C37 C36 105.4(3) . . ?
O1 C37 H37A 110.7 . . ?
C36 C37 H37A 110.7 . . ?
O1 C37 H37B 110.7 . . ?
C36 C37 H37B 110.7 . . ?
H37A C37 H37B 108.8 . . ?
C38 O2 C41 108.7(2) . . ?
C38 O2 Ca 125.21(17) . . ?
C41 O2 Ca 125.20(18) . . ?
O2 C38 C39 106.4(3) . . ?
O2 C38 H38A 110.5 . . ?
C39 C38 H38A 110.5 . . ?
O2 C38 H38B 110.5 . . ?
C39 C38 H38B 110.5 . . ?
H38A C38 H38B 108.6 . . ?
C38 C39 C40 105.0(2) . . ?
C38 C39 H39A 110.8 . . ?
C40 C39 H39A 110.8 . . ?
C38 C39 H39B 110.8 . . ?
C40 C39 H39B 110.8 . . ?
H39A C39 H39B 108.8 . . ?
C41 C40 C39 102.8(3) . . ?
C41 C40 H40A 111.2 . . ?
C39 C40 H40A 111.2 . . ?
C41 C40 H40B 111.2 . . ?
C39 C40 H40B 111.2 . . ?
H40A C40 H40B 109.1 . . ?
O2 C41 C40 107.0(3) . . ?
O2 C41 H41A 110.3 . . ?
C40 C41 H41A 110.3 . . ?
O2 C41 H41B 110.3 . . ?
C40 C41 H41B 110.3 . . ?
H41A C41 H41B 108.6 . . ?

loop_
_geom_bond_atom_site_label_1
_geom_bond_atom_site_label_2
_geom_bond_distance
_geom_bond_site_symmetry_2
_geom_bond_publ_flag
Ca N1 2.321(2) . ?
Ca N3 2.334(2) . ?
Ca O2 2.3432(17) . ?
Ca O1 2.3612(18) . ?
Ca N2 2.3718(18) . ?
Ca C19 3.213(2) . ?
Ca C15 3.215(2) . ?
N1 C13 1.368(3) . ?
N1 C1 1.415(3) . ?
N2 C15 1.344(3) . ?
N2 C19 1.346(3) . ?
N3 C20 1.376(3) . ?
N3 C22 1.422(3) . ?
C1 C2 1.411(4) . ?
C1 C9 1.419(4) . ?
C2 C6 1.393(4) . ?
C2 C3 1.521(4) . ?
C3 C5 1.519(5) . ?
C3 C4 1.535(5) . ?
C3 H3 1.0000 . ?
C4 H4A 0.9800 . ?
C4 H4B 0.9800 . ?
C4 H4C 0.9800 . ?
C5 H5A 0.9800 . ?
C5 H5B 0.9800 . ?
C5 H5C 0.9800 . ?
C6 C7 1.378(4) . ?
C6 H6 0.9500 . ?
C7 C8 1.375(4) . ?
C7 H7 0.9500 . ?
C8 C9 1.394(4) . ?
C8 H8 0.9500 . ?
C9 C10 1.518(4) . ?
C10 C12 1.525(4) . ?
C10 C11 1.527(4) . ?
C10 H10 1.0000 . ?
C11 H11A 0.9800 . ?
C11 H11B 0.9800 . ?
C11 H11C 0.9800 . ?
C12 H12A 0.9800 . ?
C12 H12B 0.9800 . ?
C12 H12C 0.9800 . ?
C13 C14 1.358(3) . ?
C13 C15 1.493(3) . ?
C14 H14A 0.9500 . ?
C14 H14B 0.9500 . ?
C15 C16 1.398(3) . ?
C16 C17 1.384(4) . ?
C16 H16 0.9500 . ?
C17 C18 1.377(4) . ?
C17 H17 0.9500 . ?
C18 C19 1.394(3) . ?
C18 H18 0.9500 . ?
C19 C20 1.499(3) . ?
C20 C21 1.357(3) . ?
C21 H21A 0.9500 . ?
C21 H21B 0.9500 . ?
C22 C23 1.412(3) . ?
C22 C30 1.419(3) . ?
C23 C27 1.395(3) . ?
C23 C24 1.516(3) . ?
C24 C25 1.515(4) . ?
C24 C26 1.522(4) . ?
C24 H24 1.0000 . ?
C25 H25A 0.9800 . ?
C25 H25B 0.9800 . ?
C25 H25C 0.9800 . ?
C26 H26A 0.9800 . ?
C26 H26B 0.9800 . ?
C26 H26C 0.9800 . ?
C27 C28 1.385(3) . ?
C27 H27 0.9500 . ?
C28 C29 1.374(4) . ?
C28 H28 0.9500 . ?
C29 C30 1.390(3) . ?
C29 H29 0.9500 . ?
C30 C31 1.522(4) . ?
C31 C32 1.511(5) . ?
C31 C33 1.535(5) . ?
C31 H31 1.0000 . ?
C32 H32A 0.9800 . ?
C32 H32B 0.9800 . ?
C32 H32C 0.9800 . ?
C33 H33A 0.9800 . ?
C33 H33B 0.9800 . ?
C33 H33C 0.9800 . ?
O1 C37 1.432(4) . ?
O1 C34 1.438(3) . ?
C34 C35 1.492(5) . ?
C34 H34A 0.9900 . ?
C34 H34B 0.9900 . ?
C35 C36 1.482(5) . ?
C35 H35A 0.9900 . ?
C35 H35B 0.9900 . ?
C36 C37 1.479(5) . ?
C36 H36A 0.9900 . ?
C36 H36B 0.9900 . ?
C37 H37A 0.9900 . ?
C37 H37B 0.9900 . ?
O2 C38 1.439(3) . ?
O2 C41 1.448(4) . ?
C38 C39 1.486(4) . ?
C38 H38A 0.9900 . ?
C38 H38B 0.9900 . ?
C39 C40 1.507(5) . ?
C39 H39A 0.9900 . ?
C39 H39B 0.9900 . ?
C40 C41 1.469(4) . ?
C40 H40A 0.9900 . ?
C40 H40B 0.9900 . ?
C41 H41A 0.9900 . ?
C41 H41B 0.9900 . ?
